data_7154622
loop_
_publ_author_name
'Li, Jun-Hua'
'Du, Da-Ming'

_publ_section_title
;
 Enantioselective cascade double Michael addition of 3-nitro-2H-chromenes
 and acyclic enones: efficient synthesis of functionalized tricyclic
 chroman derivatives.
;
_journal_issue 37
_journal_name_full 'Organic &amp; biomolecular chemistry'
_journal_page_first 9600
_journal_page_last 9609
_journal_paper_doi 10.1039/c5ob01211b
_journal_volume 13
_journal_year 2015
_chemical_absolute_configuration rm
_chemical_formula_sum 'C19 H15 Br Cl N O4'
_chemical_formula_weight 436.68
_chemical_melting_point 437.5(15)
_chemical_name_systematic
6aR,7S,10aS)-2-bromo-7-(4-chlorophenyl)-6a-nitro-7,8,10,10a-tetrahydro-6H-benzo[c]chromen-9(6aH)-one
_space_group_IT_number 4
_symmetry_cell_setting monoclinic
_symmetry_space_group_name_Hall 'P 2yb'
_symmetry_space_group_name_H-M 'P 1 21 1'
_atom_sites_solution_hydrogens geom
_atom_sites_solution_primary direct
_atom_sites_solution_secondary difmap
_audit_creation_method SHELXL-97
_audit_update_record
;
2015-06-12 deposited with the CCDC.
2015-07-29 downloaded from the CCDC.
;
_cell_angle_alpha 90.00
_cell_angle_beta 98.383(7)
_cell_angle_gamma 90.00
_cell_formula_units_Z 2
_cell_length_a 10.2089(8)
_cell_length_b 6.5207(6)
_cell_length_c 13.9304(11)
_cell_measurement_reflns_used 1129
_cell_measurement_temperature 293(2)
_cell_measurement_theta_max 50.4040
_cell_measurement_theta_min 3.1550
_cell_volume 917.43(13)
_computing_structure_refinement 'SHELXL-97 (Sheldrick, 1997)'
_computing_structure_solution 'SHELXS-97 (Sheldrick, 1990)'
_diffrn_ambient_temperature 293(2)
_diffrn_measured_fraction_theta_full 0.999
_diffrn_measured_fraction_theta_max 0.999
_diffrn_measurement_device_type 'Xcalibur, Eos, Gemini'
_diffrn_radiation_monochromator graphite
_diffrn_radiation_source 'fine-focus sealed tube'
_diffrn_radiation_type CuK\a
_diffrn_radiation_wavelength 1.54184
_diffrn_reflns_av_R_equivalents 0.0563
_diffrn_reflns_av_sigmaI/netI 0.0974
_diffrn_reflns_limit_h_max 5
_diffrn_reflns_limit_h_min -12
_diffrn_reflns_limit_k_max 7
_diffrn_reflns_limit_k_min -7
_diffrn_reflns_limit_l_max 16
_diffrn_reflns_limit_l_min -16
_diffrn_reflns_number 5399
_diffrn_reflns_theta_full 67.24
_diffrn_reflns_theta_max 67.24
_diffrn_reflns_theta_min 3.21
_exptl_absorpt_coefficient_mu 4.610
_exptl_absorpt_correction_T_max 0.7385
_exptl_absorpt_correction_T_min 0.7093
_exptl_absorpt_correction_type multi-scan
_exptl_absorpt_process_details sadabs
_exptl_crystal_colour colorless
_exptl_crystal_density_diffrn 1.581
_exptl_crystal_density_method 'not measured'
_exptl_crystal_description block
_exptl_crystal_F_000 440
_exptl_crystal_recrystallization_method 'Re-crystallisation from solvent: n-hexane/ethyl acetate'
_exptl_crystal_size_max 0.08
_exptl_crystal_size_mid 0.07
_exptl_crystal_size_min 0.07
_refine_diff_density_max 0.524
_refine_diff_density_min -0.572
_refine_diff_density_rms 0.074
_refine_ls_abs_structure_details 'Flack H D (1983), Acta Cryst. A39, 876-881'
_refine_ls_abs_structure_Flack 0.00
_refine_ls_extinction_method none
_refine_ls_goodness_of_fit_ref 1.001
_refine_ls_hydrogen_treatment constr
_refine_ls_matrix_type full
_refine_ls_number_parameters 235
_refine_ls_number_reflns 3243
_refine_ls_number_restraints 1
_refine_ls_restrained_S_all 1.001
_refine_ls_R_factor_all 0.1151
_refine_ls_R_factor_gt 0.0687
_refine_ls_shift/su_max 0.000
_refine_ls_shift/su_mean 0.000
_refine_ls_structure_factor_coef Fsqd
_refine_ls_weighting_details 'calc w=1/[\s^2^(Fo^2^)+(0.0691P)^2^+0.0000P] where P=(Fo^2^+2Fc^2^)/3'
_refine_ls_weighting_scheme calc
_refine_ls_wR_factor_gt 0.1488
_refine_ls_wR_factor_ref 0.1798
_reflns_number_gt 1926
_reflns_number_total 3243
_reflns_threshold_expression >2sigma(I)
_cod_data_source_file c5ob01211b2.cif
_cod_data_source_block exp_6370
_cod_depositor_comments
;
The following automatic conversions were performed:

'_chemical_melting_point' value '436--439' was changed to '437.5(15)'
- the average value was taken and precision was estimated.

Automatic conversion script
Id: cif_fix_values 3271 2015-04-21 07:52:19Z andrius 

 Adding full bibliography for 7154622.cif.
;
_cod_original_sg_symbol_H-M P21
_cod_database_code 7154622

loop_
_symmetry_equiv_pos_as_xyz
'x, y, z'
'-x, y+1/2, -z'

loop_
_atom_site_label
_atom_site_type_symbol
_atom_site_fract_x
_atom_site_fract_y
_atom_site_fract_z
_atom_site_U_iso_or_equiv
_atom_site_adp_type
_atom_site_occupancy
_atom_site_symmetry_multiplicity
_atom_site_calc_flag
_atom_site_refinement_flags
Br1 Br -0.43143(12) 0.8897(2) 0.06825(9) 0.1068(6) Uani 1 1 d .
Cl1 Cl 0.7811(2) 0.3340(4) 0.45127(16) 0.0703(7) Uani 1 1 d .
N1 N 0.2244(7) 0.6396(11) 0.2469(6) 0.0584(19) Uani 1 1 d .
O1 O 0.2704(7) 0.7346(11) 0.3170(6) 0.090(2) Uani 1 1 d .
O2 O 0.2442(7) 0.6752(10) 0.1624(5) 0.0703(18) Uani 1 1 d .
O3 O 0.0323(6) -0.0138(10) 0.0511(4) 0.0663(17) Uani 1 1 d .
O4 O 0.0162(6) 0.6421(11) 0.3747(4) 0.0726(19) Uani 1 1 d .
C1 C -0.2938(9) 0.8044(14) 0.1641(7) 0.061(2) Uani 1 1 d .
C2 C -0.2840(9) 0.8763(16) 0.2584(7) 0.073(3) Uani 1 1 d .
H2 H -0.3485 0.9649 0.2748 0.087 Uiso 1 1 calc R
C3 C -0.1830(10) 0.8209(15) 0.3271(7) 0.071(3) Uani 1 1 d .
H3 H -0.1773 0.8709 0.3901 0.086 Uiso 1 1 calc R
C4 C -0.0860(9) 0.6854(15) 0.3011(6) 0.062(2) Uani 1 1 d .
C5 C -0.0932(8) 0.6087(13) 0.2090(7) 0.054(2) Uani 1 1 d .
C6 C -0.1970(9) 0.6704(14) 0.1397(6) 0.059(2) Uani 1 1 d .
H6 H -0.2023 0.6222 0.0764 0.071 Uiso 1 1 calc R
C7 C 0.0920(8) 0.4630(15) 0.3594(6) 0.060(2) Uani 1 1 d .
H7A H 0.0400 0.3420 0.3688 0.072 Uiso 1 1 calc R
H7B H 0.1708 0.4600 0.4075 0.072 Uiso 1 1 calc R
C8 C 0.1332(8) 0.4543(12) 0.2584(5) 0.0481(19) Uani 1 1 d .
C9 C 0.0127(7) 0.4643(12) 0.1791(6) 0.0467(19) Uani 1 1 d .
H9 H 0.0422 0.5222 0.1210 0.056 Uiso 1 1 calc R
C10 C -0.0411(9) 0.2475(13) 0.1531(7) 0.059(2) Uani 1 1 d .
H10A H -0.0624 0.1798 0.2108 0.071 Uiso 1 1 calc R
H10B H -0.1214 0.2568 0.1065 0.071 Uiso 1 1 calc R
C11 C 0.0634(9) 0.1223(13) 0.1096(6) 0.053(2) Uani 1 1 d .
C12 C 0.2042(9) 0.1821(13) 0.1442(7) 0.054(2) Uani 1 1 d .
H12A H 0.2308 0.2895 0.1029 0.064 Uiso 1 1 calc R
H12B H 0.2616 0.0648 0.1402 0.064 Uiso 1 1 calc R
C13 C 0.2189(8) 0.2571(13) 0.2474(6) 0.051(2) Uani 1 1 d .
H13 H 0.1793 0.1495 0.2830 0.061 Uiso 1 1 calc R
C14 C 0.3622(8) 0.2763(12) 0.2984(6) 0.0470(19) Uani 1 1 d .
C15 C 0.3962(9) 0.2141(14) 0.3921(6) 0.062(2) Uani 1 1 d .
H15 H 0.3314 0.1571 0.4243 0.075 Uiso 1 1 calc R
C16 C 0.5245(9) 0.2330(14) 0.4412(7) 0.062(2) Uani 1 1 d .
H16 H 0.5454 0.1906 0.5053 0.074 Uiso 1 1 calc R
C17 C 0.6188(8) 0.3155(13) 0.3926(6) 0.053(2) Uani 1 1 d .
C18 C 0.5893(7) 0.3766(15) 0.2973(5) 0.056(2) Uani 1 1 d .
H18 H 0.6547 0.4319 0.2651 0.068 Uiso 1 1 calc R
C19 C 0.4618(8) 0.3550(13) 0.2502(5) 0.053(2) Uani 1 1 d .
H19 H 0.4418 0.3934 0.1854 0.064 Uiso 1 1 calc R

loop_
_atom_site_aniso_label
_atom_site_aniso_U_11
_atom_site_aniso_U_22
_atom_site_aniso_U_33
_atom_site_aniso_U_23
_atom_site_aniso_U_13
_atom_site_aniso_U_12
Br1 0.0893(8) 0.1297(13) 0.0964(8) 0.0030(9) -0.0036(6) 0.0538(9)
Cl1 0.0548(12) 0.0835(19) 0.0691(13) 0.0032(13) -0.0029(10) 0.0051(12)
N1 0.061(5) 0.045(4) 0.066(5) -0.005(4) -0.002(4) 0.004(4)
O1 0.091(5) 0.071(5) 0.104(6) -0.031(4) 0.004(4) -0.023(4)
O2 0.068(4) 0.055(4) 0.086(5) 0.020(4) 0.007(4) -0.012(3)
O3 0.074(4) 0.059(4) 0.062(4) -0.017(3) -0.003(3) 0.002(3)
O4 0.063(4) 0.092(5) 0.060(4) -0.030(4) -0.002(3) 0.013(4)
C1 0.056(5) 0.058(6) 0.067(6) 0.008(4) 0.000(4) 0.010(4)
C2 0.076(6) 0.056(6) 0.087(6) -0.004(6) 0.014(5) 0.014(6)
C3 0.079(6) 0.067(7) 0.069(6) -0.018(5) 0.014(5) 0.016(5)
C4 0.074(6) 0.063(6) 0.046(5) -0.011(4) 0.000(4) -0.007(5)
C5 0.048(5) 0.043(5) 0.070(6) 0.002(4) 0.010(4) 0.000(4)
C6 0.065(6) 0.056(5) 0.054(5) 0.007(4) 0.000(4) 0.007(5)
C7 0.053(5) 0.078(7) 0.048(4) -0.008(4) 0.002(4) 0.004(5)
C8 0.056(5) 0.045(5) 0.042(4) -0.003(4) 0.001(4) -0.001(4)
C9 0.051(5) 0.037(4) 0.051(4) 0.003(4) 0.006(4) -0.002(4)
C10 0.054(5) 0.045(5) 0.075(6) -0.011(4) 0.003(4) -0.003(4)
C11 0.067(6) 0.050(5) 0.042(4) -0.001(4) 0.004(4) -0.006(4)
C12 0.056(5) 0.038(5) 0.066(6) -0.002(4) 0.006(4) -0.001(4)
C13 0.051(5) 0.046(5) 0.052(5) 0.017(4) -0.002(4) -0.006(4)
C14 0.052(5) 0.039(4) 0.049(4) 0.004(3) 0.003(4) 0.004(4)
C15 0.069(6) 0.059(6) 0.056(5) 0.013(4) 0.002(4) -0.007(5)
C16 0.066(6) 0.062(6) 0.054(5) 0.007(4) -0.004(4) 0.007(5)
C17 0.045(4) 0.052(5) 0.059(5) 0.006(4) 0.001(4) 0.005(4)
C18 0.050(4) 0.058(5) 0.060(5) 0.005(5) 0.007(4) 0.001(5)
C19 0.058(5) 0.054(5) 0.047(4) 0.006(4) 0.004(3) 0.006(4)

loop_
_atom_type_symbol
_atom_type_description
_atom_type_scat_dispersion_real
_atom_type_scat_dispersion_imag
_atom_type_scat_source
C C 0.0181 0.0091 'International Tables Vol C Tables 4.2.6.8 and 6.1.1.4'
H H 0.0000 0.0000 'International Tables Vol C Tables 4.2.6.8 and 6.1.1.4'
N N 0.0311 0.0180 'International Tables Vol C Tables 4.2.6.8 and 6.1.1.4'
O O 0.0492 0.0322 'International Tables Vol C Tables 4.2.6.8 and 6.1.1.4'
Br Br -0.6763 1.2805 'International Tables Vol C Tables 4.2.6.8 and 6.1.1.4'
Cl Cl 0.3639 0.7018 'International Tables Vol C Tables 4.2.6.8 and 6.1.1.4'

loop_
_geom_angle_atom_site_label_1
_geom_angle_atom_site_label_2
_geom_angle_atom_site_label_3
_geom_angle
O1 N1 O2 125.3(9)
O1 N1 C8 119.5(8)
O2 N1 C8 115.2(7)
C4 O4 C7 114.9(6)
C2 C1 C6 119.1(8)
C2 C1 Br1 121.2(7)
C6 C1 Br1 119.7(7)
C3 C2 C1 121.6(9)
C2 C3 C4 118.5(9)
C5 C4 O4 123.6(9)
C5 C4 C3 121.6(9)
O4 C4 C3 114.8(8)
C4 C5 C6 118.6(8)
C4 C5 C9 122.3(8)
C6 C5 C9 119.1(8)
C5 C6 C1 120.6(8)
O4 C7 C8 113.3(7)
C7 C8 C9 111.3(6)
C7 C8 N1 108.5(7)
C9 C8 N1 108.9(6)
C7 C8 C13 110.6(7)
C9 C8 C13 111.4(6)
N1 C8 C13 106.0(6)
C8 C9 C5 110.7(6)
C8 C9 C10 110.6(6)
C5 C9 C10 112.7(7)
C11 C10 C9 109.7(7)
O3 C11 C12 123.3(8)
O3 C11 C10 121.6(8)
C12 C11 C10 115.1(7)
C11 C12 C13 110.4(8)
C12 C13 C14 115.1(7)
C12 C13 C8 112.2(7)
C14 C13 C8 113.2(7)
C15 C14 C19 117.9(8)
C15 C14 C13 120.7(8)
C19 C14 C13 121.3(7)
C14 C15 C16 122.3(9)
C17 C16 C15 118.2(8)
C16 C17 C18 121.4(8)
C16 C17 Cl1 119.1(7)
C18 C17 Cl1 119.5(7)
C19 C18 C17 119.3(8)
C18 C19 C14 120.9(7)

loop_
_geom_bond_atom_site_label_1
_geom_bond_atom_site_label_2
_geom_bond_distance
Br1 C1 1.876(8)
Cl1 C17 1.742(8)
N1 O1 1.193(9)
N1 O2 1.245(10)
N1 C8 1.548(10)
O3 C11 1.216(9)
O4 C4 1.381(10)
O4 C7 1.435(10)
C1 C2 1.385(12)
C1 C6 1.398(11)
C2 C3 1.349(12)
C3 C4 1.413(13)
C4 C5 1.369(12)
C5 C6 1.385(11)
C5 C9 1.536(11)
C7 C8 1.527(10)
C8 C9 1.530(10)
C8 C13 1.575(11)
C9 C10 1.540(11)
C10 C11 1.535(12)
C11 C12 1.500(12)
C12 C13 1.505(12)
C13 C14 1.535(10)
C14 C15 1.362(11)
C14 C19 1.396(11)
C15 C16 1.392(11)
C16 C17 1.365(12)
C17 C18 1.376(11)
C18 C19 1.376(10)
